data_7242105
loop_
_publ_author_name
'Basak, Tanmoy'
'G\'omez-Garc\'ia, Carlos J.'
'Gomila, Rosa M.'
'Frontera, Antonio'
'Chattopadhyay, Shouvik'

_publ_section_title
;
 Hydrogen bond mediated intermolecular magnetic coupling in mononuclear
 high spin iron(iii) Schiff base complexes: synthesis, structure and
 magnetic study with theoretical insight
;
_journal_issue 6
_journal_name_full 'RSC Advances'
_journal_page_first 3315
_journal_page_last 3323
_journal_paper_doi 10.1039/D0RA09425K
_journal_volume 11
_journal_year 2021
_chemical_formula_sum 'C13 H20 Cl Fe N6 O'
_chemical_formula_weight 367.65
_space_group_crystal_system monoclinic
_space_group_IT_number 14
_space_group_name_Hall '-P 2yn'
_space_group_name_H-M_alt 'P 1 21/n 1'
_atom_sites_solution_hydrogens mixed
_audit_creation_method SHELXL-2018/1
_audit_update_record
;
2020-10-09 deposited with the CCDC.	2020-12-26 downloaded from the CCDC.
;
_cell_angle_alpha 90
_cell_angle_beta 108.225(6)
_cell_angle_gamma 90
_cell_formula_units_Z 4
_cell_length_a 11.143(3)
_cell_length_b 13.276(3)
_cell_length_c 11.981(3)
_cell_measurement_reflns_used 900
_cell_measurement_temperature 273(2)
_cell_measurement_theta_max 22.57
_cell_measurement_theta_min 2.06
_cell_volume 1683.5(7)
_computing_structure_refinement 'SHELXL-2018/1 (Sheldrick, 2018)'
_computing_structure_solution 'SHELXT 2014/5 (Sheldrick, 2014)'
_diffrn_ambient_temperature 273(2)
_diffrn_measured_fraction_theta_full 0.986
_diffrn_measured_fraction_theta_max 0.986
_diffrn_measurement_device_type 'BRUKER D8 QUEST AREA DETECTOR'
_diffrn_radiation_type MoK\a
_diffrn_radiation_wavelength 0.71073
_diffrn_reflns_av_R_equivalents 0.0737
_diffrn_reflns_av_unetI/netI 0.0475
_diffrn_reflns_Laue_measured_fraction_full 0.986
_diffrn_reflns_Laue_measured_fraction_max 0.986
_diffrn_reflns_limit_h_max 13
_diffrn_reflns_limit_h_min -13
_diffrn_reflns_limit_k_max 15
_diffrn_reflns_limit_k_min -15
_diffrn_reflns_limit_l_max 14
_diffrn_reflns_limit_l_min -14
_diffrn_reflns_number 16196
_diffrn_reflns_point_group_measured_fraction_full 0.986
_diffrn_reflns_point_group_measured_fraction_max 0.986
_diffrn_reflns_theta_full 24.987
_diffrn_reflns_theta_max 24.987
_diffrn_reflns_theta_min 2.180
_exptl_absorpt_coefficient_mu 1.064
_exptl_absorpt_correction_type multi-scan
_exptl_absorpt_process_details SADABS
_exptl_crystal_colour black
_exptl_crystal_density_diffrn 1.451
_exptl_crystal_description block
_exptl_crystal_F_000 764
_exptl_crystal_size_max 0.5
_exptl_crystal_size_mid 0.3
_exptl_crystal_size_min 0.2
_exptl_transmission_factor_max 0.808
_exptl_transmission_factor_min 0.689
_refine_diff_density_max 1.503
_refine_diff_density_min -0.972
_refine_diff_density_rms 0.104
_refine_ls_extinction_method none
_refine_ls_goodness_of_fit_ref 1.059
_refine_ls_hydrogen_treatment mixed
_refine_ls_matrix_type full
_refine_ls_number_parameters 213
_refine_ls_number_reflns 2923
_refine_ls_number_restraints 1
_refine_ls_restrained_S_all 1.059
_refine_ls_R_factor_all 0.1011
_refine_ls_R_factor_gt 0.0787
_refine_ls_shift/su_max 0.000
_refine_ls_shift/su_mean 0.000
_refine_ls_structure_factor_coef Fsqd
_refine_ls_weighting_details 'w=1/[\s^2^(Fo^2^)+(0.1171P)^2^+4.1855P] where P=(Fo^2^+2Fc^2^)/3'
_refine_ls_weighting_scheme calc
_refine_ls_wR_factor_gt 0.2050
_refine_ls_wR_factor_ref 0.2336
_reflns_Friedel_coverage 0.000
_reflns_number_gt 2234
_reflns_number_total 2923
_reflns_threshold_expression 'I > 2\s(I)'
_cod_data_source_file d0ra09425k2.cif
_cod_data_source_block shelx_CCDC1
_cod_depositor_comments
;
The following automatic conversions were performed:

data item '_exptl_absorpt_correction_type' value 'MULTI-SCAN' was
changed to 'multi-scan' in accordance with the
/home/data/users/saulius/crontab/automatic-downloads/rss-feeds/RSC/lib/dictionaries/cif_core.dic
dictionary named 'cif_core.dic' version 2.4.2 last updated on
2011-04-26.

Automatic conversion script
Id: cif_fix_values 7556 2019-12-06 15:28:31Z antanas 
;
_cod_original_sg_symbol_H-M 'P 21/n'
_cod_database_code 7242105
_shelx_shelxl_version_number 2018/1
_shelx_space_group_comment
;
The symmetry employed for this shelxl refinement is uniquely defined
by the following loop, which should always be used as a source of
symmetry information in preference to the above space-group names.
They are only intended as comments.
;

loop_
_space_group_symop_operation_xyz
'x, y, z'
'-x+1/2, y+1/2, -z+1/2'
'-x, -y, -z'
'x-1/2, -y-1/2, z-1/2'

loop_
_atom_site_label
_atom_site_type_symbol
_atom_site_fract_x
_atom_site_fract_y
_atom_site_fract_z
_atom_site_U_iso_or_equiv
_atom_site_adp_type
_atom_site_occupancy
_atom_site_site_symmetry_order
_atom_site_calc_flag
_atom_site_refinement_flags_posn
_atom_site_refinement_flags_adp
_atom_site_refinement_flags_occupancy
_atom_site_disorder_assembly
_atom_site_disorder_group
Cl1 Cl 0.5278(3) 0.5995(3) 0.1823(2) 0.1031(9) Uani 0.806(4) 1 d . . P A 1
Cl1A Cl 0.4808(11) 0.7197(10) 0.2075(9) 0.1031(9) Uani 0.194(4) 1 d . . P A 2
Fe1 Fe 0.64764(8) 0.44981(6) 0.23481(7) 0.0564(4) Uani 1 1 d . . . . .
N4 N 0.7544(6) 0.4894(5) 0.1279(5) 0.0744(15) Uani 1 1 d . . . . .
N2 N 0.5064(5) 0.3613(4) 0.1057(4) 0.0653(14) Uani 1 1 d . . . . .
H2 H 0.489492 0.394348 0.029230 0.078 Uiso 1 1 calc R U . . .
N3 N 0.5377(4) 0.3886(3) 0.3389(4) 0.0553(11) Uani 1 1 d . . . . .
O1 O 0.7572(5) 0.4973(3) 0.3770(3) 0.0734(13) Uani 1 1 d . . . . .
N5 N 0.7957(5) 0.5661(4) 0.1252(4) 0.0618(13) Uani 1 1 d . . . . .
N6 N 0.8430(6) 0.6453(5) 0.1183(5) 0.0826(17) Uani 1 1 d . . . . .
C2 C 0.5511(8) 0.2567(5) 0.0950(6) 0.083(2) Uani 1 1 d . . . . .
H2A H 0.512996 0.232309 0.015407 0.100 Uiso 1 1 calc R U . . .
H2B H 0.526383 0.212117 0.148073 0.100 Uiso 1 1 calc R U . . .
C1 C 0.6939(9) 0.2573(5) 0.1251(7) 0.085(2) Uani 1 1 d . . . . .
H1A H 0.725833 0.189079 0.128172 0.102 Uiso 1 1 calc R U . . .
H1B H 0.718935 0.294588 0.066269 0.102 Uiso 1 1 calc R U . . .
N1 N 0.7443(8) 0.3064(4) 0.2413(6) 0.0734(16) Uani 1 1 d D . . . .
C3 C 0.3904(6) 0.3653(5) 0.1387(6) 0.0741(18) Uani 1 1 d . . . . .
H3A H 0.328988 0.318260 0.091099 0.089 Uiso 1 1 calc R U . . .
H3B H 0.354496 0.432474 0.124530 0.089 Uiso 1 1 calc R U . . .
C4 C 0.4196(6) 0.3389(5) 0.2676(6) 0.0702(17) Uani 1 1 d . . . . .
H4A H 0.350254 0.360175 0.294765 0.084 Uiso 1 1 calc R U . . .
H4B H 0.428508 0.266440 0.277397 0.084 Uiso 1 1 calc R U . . .
C5 C 0.5678(6) 0.3807(4) 0.4520(5) 0.0559(13) Uani 1 1 d . . . . .
C6 C 0.4849(7) 0.3262(5) 0.5098(6) 0.0791(19) Uani 1 1 d . . . . .
H6A H 0.401413 0.319524 0.455002 0.119 Uiso 1 1 calc R U . . .
H6B H 0.480980 0.363597 0.577119 0.119 Uiso 1 1 calc R U . . .
H6C H 0.519212 0.260494 0.534130 0.119 Uiso 1 1 calc R U . . .
C7 C 0.6872(6) 0.4251(4) 0.5308(5) 0.0547(13) Uani 1 1 d . . . . .
C13 C 0.7727(6) 0.4814(4) 0.4891(5) 0.0571(14) Uani 1 1 d . . . . .
C12 C 0.8790(6) 0.5232(5) 0.5718(6) 0.0664(16) Uani 1 1 d . . . . .
H12 H 0.934577 0.561040 0.544914 0.080 Uiso 1 1 calc R U . . .
C11 C 0.9047(7) 0.5111(5) 0.6895(5) 0.0698(17) Uani 1 1 d . . . . .
H11 H 0.976470 0.540582 0.741027 0.084 Uiso 1 1 calc R U . . .
C9 C 0.8236(7) 0.4545(5) 0.7336(6) 0.0660(16) Uani 1 1 d . . . . .
C10 C 0.8513(8) 0.4410(6) 0.8643(6) 0.087(2) Uani 1 1 d . . . . .
H10A H 0.785265 0.401845 0.878842 0.130 Uiso 1 1 calc R U . . .
H10B H 0.855631 0.505741 0.900990 0.130 Uiso 1 1 calc R U . . .
H10C H 0.930536 0.406739 0.896182 0.130 Uiso 1 1 calc R U . . .
C8 C 0.7178(6) 0.4139(4) 0.6531(5) 0.0617(14) Uani 1 1 d . . . . .
H8 H 0.663150 0.376498 0.681609 0.074 Uiso 1 1 calc R U . . .
H2N H 0.720(9) 0.275(6) 0.298(6) 0.12(3) Uiso 1 1 d D . . . .
H1N H 0.812(6) 0.313(5) 0.253(5) 0.044(19) Uiso 1 1 d . . . . .

loop_
_atom_site_aniso_label
_atom_site_aniso_U_11
_atom_site_aniso_U_22
_atom_site_aniso_U_33
_atom_site_aniso_U_23
_atom_site_aniso_U_13
_atom_site_aniso_U_12
Cl1 0.0924(17) 0.137(2) 0.0704(15) 0.0246(15) 0.0122(12) -0.0108(15)
Cl1A 0.0924(17) 0.137(2) 0.0704(15) 0.0246(15) 0.0122(12) -0.0108(15)
Fe1 0.0715(6) 0.0451(5) 0.0444(5) 0.0020(3) 0.0065(4) -0.0018(3)
N4 0.098(4) 0.072(4) 0.055(3) -0.005(3) 0.027(3) -0.012(3)
N2 0.088(4) 0.050(3) 0.044(2) 0.005(2) 0.001(2) 0.004(2)
N3 0.059(3) 0.048(2) 0.051(3) -0.0022(19) 0.006(2) -0.003(2)
O1 0.094(3) 0.070(3) 0.050(2) -0.003(2) 0.013(2) -0.026(2)
N5 0.075(3) 0.058(3) 0.042(3) -0.006(2) 0.002(2) 0.010(3)
N6 0.087(4) 0.069(4) 0.082(4) -0.005(3) 0.014(3) -0.012(3)
C2 0.126(7) 0.041(3) 0.068(4) -0.003(3) 0.009(4) -0.002(3)
C1 0.120(7) 0.058(4) 0.076(5) -0.004(3) 0.029(4) 0.015(4)
N1 0.073(4) 0.062(3) 0.077(4) 0.009(3) 0.012(3) 0.009(3)
C3 0.067(4) 0.070(4) 0.064(4) 0.007(3) -0.010(3) -0.002(3)
C4 0.068(4) 0.064(4) 0.067(4) 0.002(3) 0.004(3) -0.011(3)
C5 0.069(4) 0.044(3) 0.055(3) -0.003(2) 0.019(3) 0.000(2)
C6 0.089(5) 0.084(5) 0.064(4) -0.005(3) 0.024(4) -0.028(4)
C7 0.064(3) 0.046(3) 0.052(3) -0.005(2) 0.014(3) -0.001(2)
C13 0.070(4) 0.042(3) 0.052(3) -0.001(2) 0.009(3) -0.001(2)
C12 0.070(4) 0.055(3) 0.064(4) 0.000(3) 0.005(3) -0.013(3)
C11 0.072(4) 0.069(4) 0.052(3) -0.003(3) -0.004(3) 0.007(3)
C9 0.071(4) 0.067(4) 0.051(3) 0.001(3) 0.005(3) 0.016(3)
C10 0.091(5) 0.107(6) 0.050(4) 0.003(3) 0.007(4) 0.022(4)
C8 0.072(4) 0.055(3) 0.057(3) 0.004(3) 0.019(3) 0.008(3)

loop_
_atom_type_symbol
_atom_type_description
_atom_type_scat_dispersion_real
_atom_type_scat_dispersion_imag
_atom_type_scat_source
C C 0.0033 0.0016 'International Tables Vol C Tables 4.2.6.8 and 6.1.1.4'
H H 0.0000 0.0000 'International Tables Vol C Tables 4.2.6.8 and 6.1.1.4'
N N 0.0061 0.0033 'International Tables Vol C Tables 4.2.6.8 and 6.1.1.4'
O O 0.0106 0.0060 'International Tables Vol C Tables 4.2.6.8 and 6.1.1.4'
Fe Fe 0.3463 0.8444 'International Tables Vol C Tables 4.2.6.8 and 6.1.1.4'
Nb Nb -2.0727 0.6215 'International Tables Vol C Tables 4.2.6.8 and 6.1.1.4'
Cl Cl 0.1484 0.1585 'International Tables Vol C Tables 4.2.6.8 and 6.1.1.4'
S S 0.1246 0.1234 'International Tables Vol C Tables 4.2.6.8 and 6.1.1.4'

loop_
_geom_angle_atom_site_label_1
_geom_angle_atom_site_label_2
_geom_angle_atom_site_label_3
_geom_angle
_geom_angle_site_symmetry_1
_geom_angle_site_symmetry_3
_geom_angle_publ_flag
O1 Fe1 N4 98.1(2) . . ?
O1 Fe1 N3 85.85(18) . . ?
N4 Fe1 N3 172.5(2) . . ?
O1 Fe1 N2 162.25(19) . . ?
N4 Fe1 N2 97.2(2) . . ?
N3 Fe1 N2 78.02(19) . . ?
O1 Fe1 N1 95.0(2) . . ?
N4 Fe1 N1 82.6(3) . . ?
N3 Fe1 N1 90.8(2) . . ?
N2 Fe1 N1 78.0(2) . . ?
O1 Fe1 Cl1 96.45(17) . . ?
N4 Fe1 Cl1 90.47(19) . . ?
N3 Fe1 Cl1 95.41(14) . . ?
N2 Fe1 Cl1 92.43(15) . . ?
N1 Fe1 Cl1 167.30(19) . . ?
N5 N4 Fe1 124.6(5) . . ?
C3 N2 C2 113.8(6) . . ?
C3 N2 Fe1 106.9(4) . . ?
C2 N2 Fe1 112.1(4) . . ?
C3 N2 H2 107.9 . . ?
C2 N2 H2 107.9 . . ?
Fe1 N2 H2 107.9 . . ?
C5 N3 C4 117.4(5) . . ?
C5 N3 Fe1 128.8(4) . . ?
C4 N3 Fe1 113.4(4) . . ?
C13 O1 Fe1 135.7(4) . . ?
N4 N5 N6 176.3(7) . . ?
N2 C2 C1 109.1(6) . . ?
N2 C2 H2A 109.9 . . ?
C1 C2 H2A 109.9 . . ?
N2 C2 H2B 109.9 . . ?
C1 C2 H2B 109.9 . . ?
H2A C2 H2B 108.3 . . ?
N1 C1 C2 106.7(6) . . ?
N1 C1 H1A 110.4 . . ?
C2 C1 H1A 110.4 . . ?
N1 C1 H1B 110.4 . . ?
C2 C1 H1B 110.4 . . ?
H1A C1 H1B 108.6 . . ?
C1 N1 Fe1 108.3(4) . . ?
C1 N1 H2N 113(6) . . ?
Fe1 N1 H2N 99(6) . . ?
C1 N1 H1N 108(5) . . ?
Fe1 N1 H1N 111(5) . . ?
H2N N1 H1N 117(8) . . ?
N2 C3 C4 109.8(5) . . ?
N2 C3 H3A 109.7 . . ?
C4 C3 H3A 109.7 . . ?
N2 C3 H3B 109.7 . . ?
C4 C3 H3B 109.7 . . ?
H3A C3 H3B 108.2 . . ?
N3 C4 C3 110.7(5) . . ?
N3 C4 H4A 109.5 . . ?
C3 C4 H4A 109.5 . . ?
N3 C4 H4B 109.5 . . ?
C3 C4 H4B 109.5 . . ?
H4A C4 H4B 108.1 . . ?
N3 C5 C7 121.3(5) . . ?
N3 C5 C6 121.7(5) . . ?
C7 C5 C6 117.0(5) . . ?
C5 C6 H6A 109.5 . . ?
C5 C6 H6B 109.5 . . ?
H6A C6 H6B 109.5 . . ?
C5 C6 H6C 109.5 . . ?
H6A C6 H6C 109.5 . . ?
H6B C6 H6C 109.5 . . ?
C8 C7 C13 116.9(5) . . ?
C8 C7 C5 119.8(5) . . ?
C13 C7 C5 123.3(5) . . ?
O1 C13 C12 118.0(6) . . ?
O1 C13 C7 123.7(5) . . ?
C12 C13 C7 118.2(5) . . ?
C11 C12 C13 123.0(6) . . ?
C11 C12 H12 118.5 . . ?
C13 C12 H12 118.5 . . ?
C12 C11 C9 120.3(6) . . ?
C12 C11 H11 119.9 . . ?
C9 C11 H11 119.9 . . ?
C8 C9 C11 117.2(6) . . ?
C8 C9 C10 122.2(7) . . ?
C11 C9 C10 120.6(6) . . ?
C9 C10 H10A 109.5 . . ?
C9 C10 H10B 109.5 . . ?
H10A C10 H10B 109.5 . . ?
C9 C10 H10C 109.5 . . ?
H10A C10 H10C 109.5 . . ?
H10B C10 H10C 109.5 . . ?
C9 C8 C7 124.4(6) . . ?
C9 C8 H8 117.8 . . ?
C7 C8 H8 117.8 . . ?

loop_
_geom_bond_atom_site_label_1
_geom_bond_atom_site_label_2
_geom_bond_distance
_geom_bond_site_symmetry_2
_geom_bond_publ_flag
Cl1 Fe1 2.367(3) . ?
Fe1 O1 1.868(4) . ?
Fe1 N4 2.071(6) . ?
Fe1 N3 2.161(5) . ?
Fe1 N2 2.174(5) . ?
Fe1 N1 2.177(6) . ?
N4 N5 1.122(7) . ?
N2 C3 1.466(9) . ?
N2 C2 1.494(8) . ?
N2 H2 0.9800 . ?
N3 C5 1.295(7) . ?
N3 C4 1.481(8) . ?
O1 C13 1.317(7) . ?
N5 N6 1.191(8) . ?
C2 C1 1.518(12) . ?
C2 H2A 0.9700 . ?
C2 H2B 0.9700 . ?
C1 N1 1.480(9) . ?
C1 H1A 0.9700 . ?
C1 H1B 0.9700 . ?
N1 H2N 0.91(2) . ?
N1 H1N 0.73(6) . ?
C3 C4 1.516(9) . ?
C3 H3A 0.9700 . ?
C3 H3B 0.9700 . ?
C4 H4A 0.9700 . ?
C4 H4B 0.9700 . ?
C5 C7 1.490(8) . ?
C5 C6 1.503(8) . ?
C6 H6A 0.9600 . ?
C6 H6B 0.9600 . ?
C6 H6C 0.9600 . ?
C7 C8 1.404(8) . ?
C7 C13 1.419(8) . ?
C13 C12 1.400(8) . ?
C12 C11 1.358(9) . ?
C12 H12 0.9300 . ?
C11 C9 1.400(10) . ?
C11 H11 0.9300 . ?
C9 C8 1.379(9) . ?
C9 C10 1.509(9) . ?
C10 H10A 0.9600 . ?
C10 H10B 0.9600 . ?
C10 H10C 0.9600 . ?
C8 H8 0.9300 . ?

loop_
_geom_torsion_atom_site_label_1
_geom_torsion_atom_site_label_2
_geom_torsion_atom_site_label_3
_geom_torsion_atom_site_label_4
_geom_torsion
_geom_torsion_site_symmetry_1
_geom_torsion_site_symmetry_2
_geom_torsion_site_symmetry_3
_geom_torsion_site_symmetry_4
_geom_torsion_publ_flag
N4 Fe1 O1 C13 -161.1(6) . . . . ?
N3 Fe1 O1 C13 12.5(6) . . . . ?
N2 Fe1 O1 C13 -12.1(12) . . . . ?
N1 Fe1 O1 C13 -78.0(7) . . . . ?
Cl1 Fe1 O1 C13 107.5(6) . . . . ?
C3 N2 C2 C1 -150.3(6) . . . . ?
Fe1 N2 C2 C1 -28.8(7) . . . . ?
N2 C2 C1 N1 52.9(7) . . . . ?
C2 C1 N1 Fe1 -51.7(7) . . . . ?
C2 N2 C3 C4 74.1(7) . . . . ?
Fe1 N2 C3 C4 -50.3(6) . . . . ?
C5 N3 C4 C3 173.4(5) . . . . ?
Fe1 N3 C4 C3 -13.7(7) . . . . ?
N2 C3 C4 N3 42.7(7) . . . . ?
C4 N3 C5 C7 177.8(5) . . . . ?
Fe1 N3 C5 C7 6.2(8) . . . . ?
C4 N3 C5 C6 -1.9(8) . . . . ?
Fe1 N3 C5 C6 -173.5(5) . . . . ?
N3 C5 C7 C8 -179.1(5) . . . . ?
C6 C5 C7 C8 0.6(8) . . . . ?
N3 C5 C7 C13 2.4(9) . . . . ?
C6 C5 C7 C13 -177.9(6) . . . . ?
Fe1 O1 C13 C12 171.8(5) . . . . ?
Fe1 O1 C13 C7 -8.8(10) . . . . ?
C8 C7 C13 O1 179.2(5) . . . . ?
C5 C7 C13 O1 -2.2(9) . . . . ?
C8 C7 C13 C12 -1.4(8) . . . . ?
C5 C7 C13 C12 177.2(5) . . . . ?
O1 C13 C12 C11 -179.6(6) . . . . ?
C7 C13 C12 C11 1.0(10) . . . . ?
C13 C12 C11 C9 0.2(10) . . . . ?
C12 C11 C9 C8 -0.9(9) . . . . ?
C12 C11 C9 C10 -179.8(6) . . . . ?
C11 C9 C8 C7 0.4(9) . . . . ?
C10 C9 C8 C7 179.3(6) . . . . ?
C13 C7 C8 C9 0.7(9) . . . . ?
C5 C7 C8 C9 -177.9(5) . . . . ?
